data_7017177
loop_
_publ_author_name
'Meng, Xianggao'
'Liu, Liang'
'Zhang, Hang'
'Luo, Yuanyuan'
'Liu, Changlin'

_publ_section_title
;
 Tris(benzimidazolyl)amine-Cu(ii) coordination units bridged by
 carboxylates: structures and DNA-condensing property.
;
_journal_issue 48
_journal_name_full 'Dalton transactions (Cambridge, England : 2003)'
_journal_page_first 12846
_journal_page_last 12855
_journal_paper_doi 10.1039/c1dt10695c
_journal_volume 40
_journal_year 2011
_chemical_formula_moiety 'C54 H46 Cu2 N15 O2, 3(Cl O4), 4(H2 O)'
_chemical_formula_sum 'C54 H54 Cl3 Cu2 N15 O18'
_chemical_formula_weight 1434.55
_chemical_name_systematic
;
?
;
_space_group_IT_number 2
_symmetry_cell_setting triclinic
_symmetry_space_group_name_Hall '-P 1'
_symmetry_space_group_name_H-M 'P -1'
_atom_sites_solution_hydrogens geom
_atom_sites_solution_primary direct
_atom_sites_solution_secondary difmap
_audit_creation_method SHELXL-97
_cell_angle_alpha 71.288(1)
_cell_angle_beta 63.771(2)
_cell_angle_gamma 82.833(1)
_cell_formula_units_Z 2
_cell_length_a 14.9417(6)
_cell_length_b 15.2306(7)
_cell_length_c 16.0023(7)
_cell_measurement_reflns_used 7549
_cell_measurement_temperature 298(2)
_cell_measurement_theta_max 23.17
_cell_measurement_theta_min 2.34
_cell_volume 3093.4(2)
_computing_cell_refinement 'Bruker SMART'
_computing_data_collection 'Bruker SMART'
_computing_data_reduction 'Bruker SAINT'
_computing_molecular_graphics 'Bruker SHELXTL'
_computing_publication_material 'Bruker SHELXTL'
_computing_structure_refinement 'SHELXL-97 (Sheldrick, 1997)'
_computing_structure_solution 'SHELXS-97 (Sheldrick, 1990)'
_diffrn_ambient_temperature 298(2)
_diffrn_measured_fraction_theta_full 0.984
_diffrn_measured_fraction_theta_max 0.984
_diffrn_measurement_device_type 'CCD area detector'
_diffrn_measurement_method 'phi and omega scans'
_diffrn_radiation_monochromator graphite
_diffrn_radiation_source 'fine-focus sealed tube'
_diffrn_radiation_type MoK\a
_diffrn_radiation_wavelength 0.71073
_diffrn_reflns_av_R_equivalents 0.0368
_diffrn_reflns_av_sigmaI/netI 0.0494
_diffrn_reflns_limit_h_max 18
_diffrn_reflns_limit_h_min -18
_diffrn_reflns_limit_k_max 19
_diffrn_reflns_limit_k_min -19
_diffrn_reflns_limit_l_max 17
_diffrn_reflns_limit_l_min -20
_diffrn_reflns_number 33501
_diffrn_reflns_theta_full 26.50
_diffrn_reflns_theta_max 26.50
_diffrn_reflns_theta_min 1.85
_exptl_absorpt_coefficient_mu 0.900
_exptl_absorpt_correction_T_max 0.9822
_exptl_absorpt_correction_T_min 0.8404
_exptl_absorpt_correction_type multi-scan
_exptl_absorpt_process_details 'SADABS, Sheldrick,1997'
_exptl_crystal_colour blue
_exptl_crystal_density_diffrn 1.540
_exptl_crystal_density_method 'not measured'
_exptl_crystal_description plate
_exptl_crystal_F_000 1472
_exptl_crystal_size_max 0.20
_exptl_crystal_size_mid 0.04
_exptl_crystal_size_min 0.02
_refine_diff_density_max 0.814
_refine_diff_density_min -0.523
_refine_diff_density_rms 0.091
_refine_ls_extinction_method none
_refine_ls_goodness_of_fit_ref 1.038
_refine_ls_hydrogen_treatment constr
_refine_ls_matrix_type full
_refine_ls_number_parameters 935
_refine_ls_number_reflns 12601
_refine_ls_number_restraints 40
_refine_ls_restrained_S_all 1.046
_refine_ls_R_factor_all 0.0844
_refine_ls_R_factor_gt 0.0599
_refine_ls_shift/su_max 0.000
_refine_ls_shift/su_mean 0.000
_refine_ls_structure_factor_coef Fsqd
_refine_ls_weighting_details 'calc w=1/[\s^2^(Fo^2^)+(0.1207P)^2^+0.0000P] where P=(Fo^2^+2Fc^2^)/3'
_refine_ls_weighting_scheme calc
_refine_ls_wR_factor_gt 0.1717
_refine_ls_wR_factor_ref 0.1856
_reflns_number_gt 9078
_reflns_number_total 12601
_reflns_threshold_expression >2sigma(I)
_cod_data_source_file c1dt10695c.txt
_cod_data_source_block 2
_cod_depositor_comments
;
The following automatic conversions were performed:

'_symmetry_cell_setting' value 'Triclinic' changed to 'triclinic'
according to /home/saulius/struct/CIF-dictionaries/cif_core.dic
dictionary named 'cif_core.dic' version 2.4.1 from 2010-06-29.

Automatic conversion script
Id: cif_fix_values 1715 2011-07-08 13:25:40Z adriana 
;
_cod_original_sg_symbol_Hall '-p 1'
_cod_database_code 7017177

loop_
_symmetry_equiv_pos_as_xyz
'x, y, z'
'-x, -y, -z'

loop_
_atom_site_label
_atom_site_type_symbol
_atom_site_fract_x
_atom_site_fract_y
_atom_site_fract_z
_atom_site_U_iso_or_equiv
_atom_site_adp_type
_atom_site_occupancy
_atom_site_symmetry_multiplicity
_atom_site_calc_flag
_atom_site_refinement_flags
_atom_site_disorder_assembly
_atom_site_disorder_group
Cu1 Cu 1.03361(3) 1.08405(3) 0.21005(3) 0.03555(14) Uani 1 1 d . . .
Cu2 Cu 0.68585(3) 0.62505(3) 0.59198(3) 0.03821(14) Uani 1 1 d . . .
C1 C 0.5760(4) 0.5547(3) 0.8094(3) 0.0649(12) Uani 1 1 d . . .
H1A H 0.5053 0.5414 0.8351 0.078 Uiso 1 1 calc R . .
H1B H 0.5968 0.5268 0.8615 0.078 Uiso 1 1 calc R . .
C2 C 0.5938(3) 0.6556(3) 0.7746(3) 0.0533(10) Uani 1 1 d . . .
C3 C 0.5896(3) 0.8019(4) 0.7707(4) 0.0649(12) Uani 1 1 d . . .
C4 C 0.5802(4) 0.8879(4) 0.7892(5) 0.0841(16) Uani 1 1 d . . .
H4 H 0.5627 0.8920 0.8512 0.101 Uiso 1 1 calc R . .
C5 C 0.5985(4) 0.9646(4) 0.7104(6) 0.0916(19) Uani 1 1 d . . .
H5 H 0.5936 1.0227 0.7194 0.110 Uiso 1 1 calc R . .
C6 C 0.6236(4) 0.9598(3) 0.6190(5) 0.0844(18) Uani 1 1 d . . .
H6 H 0.6315 1.0144 0.5686 0.101 Uiso 1 1 calc R . .
C7 C 0.6373(3) 0.8771(3) 0.6000(4) 0.0671(13) Uani 1 1 d . . .
H7 H 0.6563 0.8745 0.5371 0.081 Uiso 1 1 calc R . .
C8 C 0.6221(3) 0.7966(3) 0.6770(3) 0.0549(10) Uani 1 1 d . . .
C9 C 0.7242(3) 0.4667(3) 0.7323(3) 0.0506(10) Uani 1 1 d . . .
H9A H 0.7077 0.4036 0.7749 0.061 Uiso 1 1 calc R . .
H9B H 0.7539 0.4987 0.7577 0.061 Uiso 1 1 calc R . .
C10 C 0.7952(3) 0.4670(2) 0.6311(3) 0.0430(9) Uani 1 1 d . . .
C11 C 0.8677(3) 0.5142(2) 0.4737(3) 0.0390(8) Uani 1 1 d . . .
C12 C 0.8993(3) 0.5597(2) 0.3737(3) 0.0451(9) Uani 1 1 d . . .
H12 H 0.8681 0.6128 0.3516 0.054 Uiso 1 1 calc R . .
C13 C 0.9786(3) 0.5227(3) 0.3092(3) 0.0525(10) Uani 1 1 d . . .
H13 H 1.0011 0.5520 0.2426 0.063 Uiso 1 1 calc R . .
C14 C 1.0256(3) 0.4432(3) 0.3410(3) 0.0545(10) Uani 1 1 d . . .
H14 H 1.0783 0.4202 0.2953 0.065 Uiso 1 1 calc R . .
C15 C 0.9956(3) 0.3980(3) 0.4386(3) 0.0498(10) Uani 1 1 d . . .
H15 H 1.0274 0.3449 0.4598 0.060 Uiso 1 1 calc R . .
C16 C 0.9162(3) 0.4341(2) 0.5045(3) 0.0429(9) Uani 1 1 d . . .
C17 C 0.5709(3) 0.4500(3) 0.7217(3) 0.0597(11) Uani 1 1 d . . .
H17A H 0.5232 0.4174 0.7868 0.072 Uiso 1 1 calc R . .
H17B H 0.6127 0.4046 0.6916 0.072 Uiso 1 1 calc R . .
C18 C 0.5172(3) 0.5042(3) 0.6627(3) 0.0517(10) Uani 1 1 d . . .
C19 C 0.4089(3) 0.5438(3) 0.6005(4) 0.0642(12) Uani 1 1 d . . .
C20 C 0.3294(4) 0.5535(5) 0.5752(6) 0.095(2) Uani 1 1 d . . .
H20 H 0.2778 0.5096 0.6070 0.114 Uiso 1 1 calc R . .
C21 C 0.3307(5) 0.6300(5) 0.5023(7) 0.110(3) Uani 1 1 d . . .
H21 H 0.2790 0.6380 0.4833 0.132 Uiso 1 1 calc R . .
C22 C 0.4052(5) 0.6961(4) 0.4555(5) 0.0935(19) Uani 1 1 d . . .
H22 H 0.4010 0.7480 0.4072 0.112 Uiso 1 1 calc R . .
C23 C 0.4878(4) 0.6889(4) 0.4772(4) 0.0745(14) Uani 1 1 d . . .
H23 H 0.5393 0.7330 0.4440 0.089 Uiso 1 1 calc R . .
C24 C 0.4861(3) 0.6104(3) 0.5526(3) 0.0540(10) Uani 1 1 d . . .
C25 C 1.0918(3) 1.2089(2) 0.2834(3) 0.0421(8) Uani 1 1 d . . .
H25A H 1.0256 1.2320 0.3146 0.051 Uiso 1 1 calc R . .
H25B H 1.1404 1.2503 0.2768 0.051 Uiso 1 1 calc R . .
C26 C 1.1010(3) 1.1127(2) 0.3434(2) 0.0373(8) Uani 1 1 d . . .
C27 C 1.1321(3) 0.9956(2) 0.4489(2) 0.0372(7) Uani 1 1 d . . .
C28 C 1.1580(3) 0.9364(3) 0.5195(3) 0.0450(9) Uani 1 1 d . . .
H28 H 1.1703 0.9579 0.5618 0.054 Uiso 1 1 calc R . .
C29 C 1.1651(3) 0.8438(3) 0.5252(3) 0.0492(9) Uani 1 1 d . . .
H29 H 1.1834 0.8018 0.5716 0.059 Uiso 1 1 calc R . .
C30 C 1.1451(3) 0.8121(3) 0.4622(3) 0.0479(9) Uani 1 1 d . . .
H30 H 1.1509 0.7493 0.4674 0.057 Uiso 1 1 calc R . .
C31 C 1.1174(3) 0.8708(2) 0.3931(3) 0.0449(9) Uani 1 1 d . . .
H31 H 1.1039 0.8489 0.3519 0.054 Uiso 1 1 calc R . .
C32 C 1.1103(3) 0.9636(2) 0.3869(2) 0.0365(7) Uani 1 1 d . . .
C33 C 1.2182(3) 1.1948(3) 0.1254(3) 0.0466(9) Uani 1 1 d . . .
H33A H 1.2529 1.1739 0.1670 0.056 Uiso 1 1 calc R . .
H33B H 1.2466 1.2545 0.0792 0.056 Uiso 1 1 calc R . .
C34 C 1.2310(3) 1.1265(2) 0.0718(3) 0.0418(8) Uani 1 1 d . . .
C35 C 1.2988(3) 1.0408(3) -0.0272(3) 0.0490(9) Uani 1 1 d . . .
C36 C 1.3594(3) 0.9981(4) -0.0954(3) 0.0680(13) Uani 1 1 d . . .
H36 H 1.4247 1.0190 -0.1373 0.082 Uiso 1 1 calc R . .
C37 C 1.3209(4) 0.9233(4) -0.1001(4) 0.0719(14) Uani 1 1 d . . .
H37 H 1.3598 0.8938 -0.1468 0.086 Uiso 1 1 calc R . .
C38 C 1.2235(4) 0.8916(3) -0.0350(3) 0.0620(12) Uani 1 1 d . . .
H38 H 1.1994 0.8400 -0.0383 0.074 Uiso 1 1 calc R . .
C39 C 1.1623(3) 0.9339(3) 0.0335(3) 0.0466(9) Uani 1 1 d . . .
H39 H 1.0974 0.9124 0.0763 0.056 Uiso 1 1 calc R . .
C40 C 1.2012(3) 1.0101(2) 0.0364(3) 0.0405(8) Uani 1 1 d . . .
C41 C 1.0649(3) 1.2826(2) 0.1369(3) 0.0485(9) Uani 1 1 d . . .
H41A H 1.0939 1.2901 0.0675 0.058 Uiso 1 1 calc R . .
H41B H 1.0763 1.3395 0.1460 0.058 Uiso 1 1 calc R . .
C42 C 0.9558(3) 1.2612(2) 0.1820(3) 0.0425(8) Uani 1 1 d . . .
C43 C 0.7937(3) 1.2741(3) 0.2289(3) 0.0554(10) Uani 1 1 d . . .
C44 C 0.6966(4) 1.3017(4) 0.2509(4) 0.0762(15) Uani 1 1 d . . .
H44 H 0.6809 1.3640 0.2341 0.091 Uiso 1 1 calc R . .
C45 C 0.6258(4) 1.2349(4) 0.2975(4) 0.0807(16) Uani 1 1 d . . .
H45 H 0.5596 1.2518 0.3135 0.097 Uiso 1 1 calc R . .
C46 C 0.6473(3) 1.1419(4) 0.3227(4) 0.0677(13) Uani 1 1 d . . .
H46 H 0.5954 1.0982 0.3546 0.081 Uiso 1 1 calc R . .
C47 C 0.7441(3) 1.1121(3) 0.3016(3) 0.0514(10) Uani 1 1 d . . .
H47 H 0.7585 1.0494 0.3188 0.062 Uiso 1 1 calc R . .
C48 C 0.8189(3) 1.1805(3) 0.2531(3) 0.0440(8) Uani 1 1 d . . .
C49 C 0.8447(3) 0.8469(2) 0.3507(2) 0.0348(7) Uani 1 1 d . . .
C50 C 0.9173(3) 0.9118(2) 0.3225(2) 0.0345(7) Uani 1 1 d . . .
H50 H 0.9453 0.9088 0.3650 0.041 Uiso 1 1 calc R . .
C51 C 0.8055(3) 0.8510(2) 0.2855(3) 0.0431(8) Uani 1 1 d . . .
H51 H 0.7568 0.8081 0.3019 0.052 Uiso 1 1 calc R . .
C52 C 0.8387(3) 0.9186(3) 0.1966(3) 0.0506(10) Uani 1 1 d . . .
H52 H 0.8133 0.9216 0.1521 0.061 Uiso 1 1 calc R . .
C53 C 0.9101(3) 0.9817(2) 0.1748(3) 0.0438(9) Uani 1 1 d . . .
H53 H 0.9321 1.0279 0.1151 0.053 Uiso 1 1 calc R . .
C54 C 0.8101(3) 0.7757(2) 0.4497(2) 0.0343(7) Uani 1 1 d . . .
Cl1 Cl 0.96248(11) 0.74142(8) 0.08263(9) 0.0719(3) Uani 1 1 d . . .
N1 N 0.6334(2) 0.5148(2) 0.7271(2) 0.0482(8) Uani 1 1 d . . .
N2 N 0.6266(2) 0.7034(2) 0.6820(2) 0.0478(8) Uani 1 1 d . . .
N3 N 0.5712(3) 0.7119(3) 0.8319(3) 0.0676(10) Uani 1 1 d . . .
H3 H 0.5496 0.6948 0.8943 0.081 Uiso 1 1 calc R . .
N4 N 0.7915(2) 0.53287(19) 0.5549(2) 0.0392(7) Uani 1 1 d . . .
N5 N 0.8669(2) 0.4068(2) 0.6052(2) 0.0461(8) Uani 1 1 d . . .
H5A H 0.8802 0.3592 0.6443 0.055 Uiso 1 1 calc R . .
N6 N 0.5534(2) 0.5827(2) 0.5941(2) 0.0491(8) Uani 1 1 d . . .
N7 N 0.4301(3) 0.4785(3) 0.6704(3) 0.0682(11) Uani 1 1 d . . .
H7A H 0.3944 0.4300 0.7117 0.082 Uiso 1 1 calc R . .
N8 N 1.1098(2) 1.20415(18) 0.1859(2) 0.0380(7) Uani 1 1 d . . .
N9 N 1.0888(2) 1.03964(19) 0.3220(2) 0.0371(6) Uani 1 1 d . . .
N10 N 1.1261(2) 1.09125(18) 0.4184(2) 0.0366(6) Uani 1 1 d . . .
H10 H 1.1364 1.1296 0.4429 0.044 Uiso 1 1 calc R . .
N11 N 1.1605(2) 1.06630(19) 0.0982(2) 0.0373(6) Uani 1 1 d . . .
N12 N 1.3151(2) 1.1152(2) -0.0035(2) 0.0510(8) Uani 1 1 d . . .
H12A H 1.3691 1.1482 -0.0318 0.061 Uiso 1 1 calc R . .
N13 N 0.9222(2) 1.1749(2) 0.2226(2) 0.0398(7) Uani 1 1 d . . .
N14 N 0.8837(3) 1.3227(2) 0.1841(3) 0.0557(9) Uani 1 1 d . . .
H14A H 0.8915 1.3820 0.1616 0.067 Uiso 1 1 calc R . .
N15 N 0.9494(2) 0.97864(18) 0.2372(2) 0.0368(6) Uani 1 1 d . . .
O1 O 0.74122(19) 0.72156(15) 0.46892(17) 0.0432(6) Uani 1 1 d . . .
O2 O 0.84901(19) 0.77441(16) 0.50440(17) 0.0408(6) Uani 1 1 d . . .
O3 O 0.9862(4) 0.7490(3) 0.1551(3) 0.1116(15) Uani 1 1 d . . .
O4 O 0.8646(5) 0.7172(6) 0.1206(6) 0.223(4) Uani 1 1 d . . .
O5 O 0.9768(5) 0.8260(3) 0.0127(4) 0.141(2) Uani 1 1 d . . .
O6 O 1.0172(6) 0.6752(4) 0.0404(5) 0.174(3) Uani 1 1 d . . .
Cl2 Cl 0.5964(3) 0.1680(3) 0.8451(3) 0.0654(10) Uani 0.62 1 d PD A 1
O7 O 0.5388(9) 0.1868(7) 0.7884(7) 0.155(4) Uani 0.62 1 d PD A 1
O8 O 0.6681(6) 0.2344(6) 0.8024(9) 0.130(4) Uani 0.62 1 d PD A 1
O9 O 0.5251(6) 0.1725(8) 0.9365(5) 0.124(3) Uani 0.62 1 d PD A 1
O10 O 0.6331(8) 0.0799(5) 0.8495(9) 0.130(4) Uani 0.62 1 d PD A 1
Cl2' Cl 0.5910(8) 0.1835(8) 0.8467(8) 0.151(5) Uani 0.38 1 d PD B 2
O7' O 0.6590(11) 0.2083(12) 0.8715(12) 0.137(6) Uani 0.38 1 d PD B 2
O9' O 0.5004(8) 0.2227(9) 0.8833(12) 0.123(5) Uani 0.38 1 d PD B 2
O8' O 0.6308(14) 0.2114(14) 0.7457(8) 0.166(7) Uani 0.38 1 d PD B 2
O10' O 0.5790(13) 0.0870(8) 0.8829(16) 0.154(9) Uani 0.38 1 d PD B 2
Cl3 Cl 0.2679(8) 0.4731(8) 0.0276(9) 0.204(6) Uani 0.53 1 d PD C 1
O11 O 0.2565(16) 0.4088(15) 0.1167(10) 0.100(6) Uani 0.53 1 d PD C 1
O12 O 0.3527(12) 0.5274(12) -0.0127(14) 0.191(6) Uani 0.53 1 d PD C 1
O13 O 0.1790(11) 0.5155(12) 0.0395(13) 0.197(8) Uani 0.53 1 d PD C 1
O14 O 0.2881(16) 0.4217(11) -0.0367(9) 0.170(6) Uani 0.53 1 d PD C 1
Cl3' Cl 0.2776(5) 0.4724(4) 0.0254(3) 0.097(3) Uani 0.47 1 d PD D 2
O11' O 0.2273(17) 0.4227(16) 0.1240(9) 0.109(7) Uani 0.47 1 d PD D 2
O12' O 0.2923(15) 0.5614(9) 0.0225(16) 0.191(6) Uani 0.47 1 d PD D 2
O13' O 0.3683(12) 0.4274(14) -0.0116(13) 0.205(8) Uani 0.47 1 d PD D 2
O14' O 0.2167(18) 0.4729(17) -0.0188(16) 0.202(9) Uani 0.47 1 d PD D 2
O15 O 0.8804(3) 0.2589(2) 0.7553(3) 0.0821(11) Uani 1 1 d . . .
H15A H 0.8295 0.2278 0.7942 0.123 Uiso 1 1 d R . .
H15B H 0.9254 0.2360 0.7711 0.123 Uiso 1 1 d R . .
O16 O 0.4293(5) 0.6643(5) 0.0267(4) 0.169(2) Uani 1 1 d . . .
H16A H 0.4284 0.7113 0.0414 0.254 Uiso 1 1 d R . .
H16B H 0.3779 0.6445 0.0318 0.254 Uiso 1 1 d R . .
O17 O 0.6530(6) 0.7027(5) 0.2214(6) 0.135(3) Uani 0.67 1 d P E 1
H17C H 0.6096 0.7375 0.2121 0.203 Uiso 0.67 1 d PR E 1
H17D H 0.7126 0.7147 0.1870 0.203 Uiso 0.67 1 d PR E 1
O18 O 0.6969(17) 0.6543(14) 0.1456(16) 0.167(7) Uani 0.33 1 d P F 2
H18A H 0.7175 0.6197 0.1112 0.250 Uiso 0.33 1 d PR F 2
H18B H 0.7500 0.6733 0.1374 0.250 Uiso 0.33 1 d PR F 2
O19 O 0.1488(11) 0.4933(8) 0.8576(10) 0.115(4) Uani 0.40 1 d P G 2
H19A H 0.1760 0.4847 0.8942 0.173 Uiso 0.40 1 d PR G 2
H19B H 0.1074 0.4510 0.8823 0.173 Uiso 0.40 1 d PR G 2
O20 O 0.0624(11) 0.4967(6) 0.9180(9) 0.175(5) Uani 0.60 1 d P H 1
H20A H 0.0363 0.4473 0.9295 0.262 Uiso 0.60 1 d PR H 1
H20B H 0.1082 0.4860 0.9348 0.262 Uiso 0.60 1 d PR H 1

loop_
_atom_site_aniso_label
_atom_site_aniso_U_11
_atom_site_aniso_U_22
_atom_site_aniso_U_33
_atom_site_aniso_U_23
_atom_site_aniso_U_13
_atom_site_aniso_U_12
Cu1 0.0317(3) 0.0341(2) 0.0373(2) -0.00722(17) -0.01216(19) -0.00695(17)
Cu2 0.0353(3) 0.0346(2) 0.0406(3) -0.00175(17) -0.0170(2) -0.00773(18)
C1 0.063(3) 0.066(3) 0.044(2) -0.001(2) -0.013(2) -0.007(2)
C2 0.034(2) 0.069(3) 0.054(2) -0.023(2) -0.0140(19) 0.0049(19)
C3 0.042(3) 0.073(3) 0.088(3) -0.039(3) -0.027(2) 0.010(2)
C4 0.056(3) 0.096(4) 0.110(5) -0.060(4) -0.029(3) 0.021(3)
C5 0.052(3) 0.077(4) 0.145(6) -0.061(4) -0.025(4) 0.010(3)
C6 0.042(3) 0.058(3) 0.106(4) -0.023(3) 0.008(3) 0.004(2)
C7 0.040(2) 0.049(2) 0.089(3) -0.018(2) -0.009(2) 0.0025(19)
C8 0.031(2) 0.060(2) 0.070(3) -0.026(2) -0.015(2) 0.0025(18)
C9 0.052(3) 0.050(2) 0.044(2) -0.0001(17) -0.0238(19) -0.0074(18)
C10 0.041(2) 0.0383(18) 0.051(2) -0.0024(16) -0.0265(18) -0.0094(16)
C11 0.0327(19) 0.0352(16) 0.051(2) -0.0080(15) -0.0207(17) -0.0057(14)
C12 0.045(2) 0.0409(18) 0.049(2) -0.0049(16) -0.0243(19) -0.0024(16)
C13 0.054(3) 0.050(2) 0.050(2) -0.0110(18) -0.020(2) -0.0066(19)
C14 0.045(2) 0.051(2) 0.069(3) -0.027(2) -0.019(2) -0.0001(18)
C15 0.041(2) 0.0370(18) 0.080(3) -0.0196(19) -0.032(2) 0.0022(16)
C16 0.042(2) 0.0362(17) 0.059(2) -0.0074(16) -0.0318(19) -0.0064(16)
C17 0.051(3) 0.049(2) 0.066(3) 0.0030(19) -0.021(2) -0.0220(19)
C18 0.037(2) 0.049(2) 0.065(3) -0.0108(19) -0.020(2) -0.0115(17)
C19 0.046(3) 0.067(3) 0.102(4) -0.041(3) -0.041(3) 0.004(2)
C20 0.070(4) 0.090(4) 0.172(6) -0.059(4) -0.083(4) 0.018(3)
C21 0.104(5) 0.109(5) 0.199(8) -0.090(6) -0.118(6) 0.043(4)
C22 0.115(5) 0.088(4) 0.128(5) -0.047(4) -0.095(5) 0.039(4)
C23 0.085(4) 0.076(3) 0.084(3) -0.026(3) -0.057(3) 0.014(3)
C24 0.052(3) 0.061(2) 0.066(3) -0.030(2) -0.034(2) 0.010(2)
C25 0.051(2) 0.0334(17) 0.049(2) -0.0127(15) -0.0270(18) -0.0008(15)
C26 0.0354(19) 0.0402(17) 0.0391(18) -0.0143(14) -0.0161(16) -0.0014(15)
C27 0.0294(18) 0.0443(18) 0.0396(18) -0.0150(15) -0.0144(15) 0.0011(14)
C28 0.049(2) 0.050(2) 0.0397(19) -0.0138(16) -0.0217(18) -0.0005(17)
C29 0.046(2) 0.049(2) 0.048(2) -0.0081(17) -0.0221(19) 0.0041(17)
C30 0.046(2) 0.0369(18) 0.062(2) -0.0118(17) -0.026(2) 0.0013(16)
C31 0.043(2) 0.0416(19) 0.056(2) -0.0192(17) -0.0232(19) 0.0011(16)
C32 0.0313(19) 0.0403(17) 0.0394(18) -0.0137(14) -0.0148(15) -0.0007(14)
C33 0.037(2) 0.049(2) 0.052(2) -0.0137(17) -0.0155(18) -0.0084(16)
C34 0.032(2) 0.0452(19) 0.0418(19) -0.0061(15) -0.0136(17) -0.0040(15)
C35 0.037(2) 0.061(2) 0.049(2) -0.0205(18) -0.0156(18) 0.0005(18)
C36 0.038(2) 0.101(4) 0.064(3) -0.040(3) -0.010(2) 0.002(2)
C37 0.052(3) 0.097(4) 0.079(3) -0.056(3) -0.022(3) 0.016(3)
C38 0.066(3) 0.066(3) 0.073(3) -0.040(2) -0.036(3) 0.015(2)
C39 0.046(2) 0.049(2) 0.047(2) -0.0154(17) -0.0230(19) 0.0030(17)
C40 0.036(2) 0.0476(19) 0.0385(19) -0.0114(15) -0.0186(17) 0.0056(16)
C41 0.053(2) 0.0399(19) 0.052(2) -0.0045(16) -0.026(2) -0.0081(17)
C42 0.047(2) 0.0394(18) 0.044(2) -0.0102(15) -0.0237(18) -0.0012(16)
C43 0.054(3) 0.059(2) 0.067(3) -0.027(2) -0.034(2) 0.013(2)
C44 0.062(3) 0.078(3) 0.113(4) -0.049(3) -0.053(3) 0.032(3)
C45 0.040(3) 0.111(4) 0.113(4) -0.064(4) -0.036(3) 0.021(3)
C46 0.036(2) 0.101(4) 0.076(3) -0.042(3) -0.021(2) 0.000(2)
C47 0.040(2) 0.068(3) 0.048(2) -0.0224(19) -0.0167(19) -0.0037(19)
C48 0.038(2) 0.056(2) 0.043(2) -0.0182(17) -0.0193(17) 0.0030(17)
C49 0.0356(19) 0.0304(15) 0.0358(17) -0.0059(13) -0.0144(15) -0.0046(14)
C50 0.0332(19) 0.0340(16) 0.0361(17) -0.0088(13) -0.0150(15) -0.0021(14)
C51 0.048(2) 0.0405(18) 0.044(2) -0.0068(15) -0.0229(18) -0.0128(16)
C52 0.061(3) 0.054(2) 0.044(2) -0.0077(17) -0.030(2) -0.0129(19)
C53 0.048(2) 0.0421(19) 0.0362(19) -0.0032(15) -0.0176(17) -0.0074(16)
C54 0.0350(19) 0.0290(15) 0.0407(18) -0.0097(13) -0.0184(16) 0.0014(14)
Cl1 0.0928(10) 0.0592(6) 0.0698(7) -0.0127(5) -0.0419(7) -0.0086(6)
N1 0.0440(19) 0.0489(17) 0.0436(17) -0.0017(14) -0.0166(15) -0.0122(14)
N2 0.0387(18) 0.0507(18) 0.0500(19) -0.0142(15) -0.0152(15) -0.0020(14)
N3 0.058(2) 0.091(3) 0.056(2) -0.034(2) -0.0214(19) 0.016(2)
N4 0.0382(17) 0.0378(14) 0.0412(16) 0.0004(12) -0.0234(14) -0.0055(12)
N5 0.047(2) 0.0348(15) 0.057(2) 0.0013(14) -0.0317(17) -0.0066(14)
N6 0.0375(18) 0.0536(18) 0.060(2) -0.0104(15) -0.0266(16) -0.0077(14)
N7 0.045(2) 0.060(2) 0.099(3) -0.015(2) -0.031(2) -0.0172(17)
N8 0.0365(17) 0.0349(14) 0.0400(16) -0.0084(12) -0.0144(14) -0.0051(12)
N9 0.0376(17) 0.0365(14) 0.0403(15) -0.0113(12) -0.0190(14) -0.0012(12)
N10 0.0392(17) 0.0368(14) 0.0405(15) -0.0148(12) -0.0199(14) -0.0014(12)
N11 0.0329(16) 0.0405(15) 0.0342(15) -0.0081(12) -0.0117(13) -0.0035(12)
N12 0.0279(17) 0.070(2) 0.0488(18) -0.0184(16) -0.0084(15) -0.0079(15)
N13 0.0353(17) 0.0418(15) 0.0421(16) -0.0099(13) -0.0176(14) -0.0012(13)
N14 0.064(2) 0.0396(17) 0.076(2) -0.0166(16) -0.044(2) 0.0098(16)
N15 0.0367(16) 0.0338(14) 0.0357(15) -0.0067(11) -0.0128(13) -0.0051(12)
O1 0.0469(15) 0.0372(12) 0.0421(13) 0.0015(10) -0.0215(12) -0.0133(11)
O2 0.0455(15) 0.0376(12) 0.0433(13) -0.0078(10) -0.0251(12) -0.0006(11)
O3 0.166(5) 0.105(3) 0.102(3) -0.032(3) -0.095(3) 0.024(3)
O4 0.108(5) 0.285(9) 0.258(8) -0.121(8) -0.007(5) -0.105(6)
O5 0.224(6) 0.095(3) 0.108(3) 0.023(3) -0.105(4) -0.020(3)
O6 0.265(8) 0.154(5) 0.166(5) -0.109(5) -0.130(5) 0.101(5)
Cl2 0.068(2) 0.0628(16) 0.065(2) -0.0176(16) -0.0269(18) -0.0101(14)
O7 0.148(9) 0.168(9) 0.157(10) -0.003(8) -0.101(9) -0.009(8)
O8 0.085(6) 0.104(6) 0.167(11) -0.037(7) -0.015(7) -0.040(5)
O9 0.107(7) 0.169(10) 0.105(6) -0.046(7) -0.044(6) -0.021(7)
O10 0.157(12) 0.106(7) 0.140(9) -0.040(6) -0.078(9) 0.024(6)
Cl2' 0.157(12) 0.127(8) 0.156(11) 0.029(6) -0.097(10) -0.026(7)
O7' 0.127(13) 0.173(17) 0.148(15) -0.051(13) -0.077(13) -0.038(10)
O9' 0.084(10) 0.094(9) 0.154(15) -0.037(10) -0.017(9) -0.004(7)
O8' 0.19(2) 0.180(18) 0.120(14) -0.028(13) -0.078(15) 0.047(16)
O10' 0.15(2) 0.135(17) 0.17(2) -0.020(15) -0.075(18) -0.024(13)
Cl3 0.186(11) 0.229(13) 0.248(13) -0.035(11) -0.144(12) -0.065(10)
O11 0.095(10) 0.110(10) 0.096(11) -0.022(8) -0.042(7) -0.016(7)
O12 0.175(16) 0.149(12) 0.206(15) -0.039(8) -0.041(13) -0.044(11)
O13 0.193(18) 0.169(14) 0.202(18) -0.052(12) -0.076(14) 0.055(13)
O14 0.204(19) 0.179(14) 0.111(9) -0.047(9) -0.051(11) 0.006(13)
Cl3' 0.087(4) 0.102(4) 0.073(3) 0.043(3) -0.041(3) -0.068(3)
O11' 0.108(15) 0.106(12) 0.094(11) -0.017(9) -0.028(8) -0.028(10)
O12' 0.175(16) 0.149(12) 0.206(15) -0.039(8) -0.041(13) -0.044(11)
O13' 0.19(2) 0.23(2) 0.156(14) -0.013(13) -0.059(14) -0.002(16)
O14' 0.21(3) 0.23(3) 0.20(2) -0.051(17) -0.12(2) -0.013(18)
O15 0.097(3) 0.070(2) 0.080(2) 0.0089(17) -0.057(2) -0.0071(19)
O16 0.201(7) 0.159(5) 0.124(4) -0.046(4) -0.040(4) -0.018(5)
O17 0.121(6) 0.105(5) 0.134(6) -0.007(5) -0.028(5) -0.023(5)
O18 0.174(19) 0.154(17) 0.163(17) -0.022(14) -0.075(15) -0.020(14)
O19 0.133(11) 0.071(6) 0.146(11) -0.008(7) -0.079(9) -0.006(7)
O20 0.212(13) 0.079(6) 0.191(11) -0.028(7) -0.057(10) -0.005(8)

loop_
_atom_type_symbol
_atom_type_description
_atom_type_scat_dispersion_real
_atom_type_scat_dispersion_imag
_atom_type_scat_source
C C 0.0033 0.0016 'International Tables Vol C Tables 4.2.6.8 and 6.1.1.4'
H H 0.0000 0.0000 'International Tables Vol C Tables 4.2.6.8 and 6.1.1.4'
N N 0.0061 0.0033 'International Tables Vol C Tables 4.2.6.8 and 6.1.1.4'
O O 0.0106 0.0060 'International Tables Vol C Tables 4.2.6.8 and 6.1.1.4'
Cl Cl 0.1484 0.1585 'International Tables Vol C Tables 4.2.6.8 and 6.1.1.4'
Cu Cu 0.3201 1.2651 'International Tables Vol C Tables 4.2.6.8 and 6.1.1.4'

loop_
_geom_angle_atom_site_label_1
_geom_angle_atom_site_label_2
_geom_angle_atom_site_label_3
_geom_angle
N15 Cu1 N13 93.81(12)
N15 Cu1 N11 101.94(11)
N13 Cu1 N11 134.50(11)
N15 Cu1 N8 174.10(12)
N13 Cu1 N8 80.42(12)
N11 Cu1 N8 83.13(11)
N15 Cu1 N9 104.60(11)
N13 Cu1 N9 119.59(11)
N11 Cu1 N9 97.41(11)
N8 Cu1 N9 77.50(11)
O1 Cu2 N4 96.41(11)
O1 Cu2 N2 99.41(12)
N4 Cu2 N2 142.88(12)
O1 Cu2 N6 102.92(11)
N4 Cu2 N6 108.76(12)
N2 Cu2 N6 100.11(13)
O1 Cu2 N1 176.49(12)
N4 Cu2 N1 80.52(12)
N2 Cu2 N1 82.24(13)
N6 Cu2 N1 79.76(12)
C2 C1 N1 109.5(3)
C2 C1 H1A 109.8
N1 C1 H1A 109.8
C2 C1 H1B 109.8
N1 C1 H1B 109.8
H1A C1 H1B 108.2
N2 C2 N3 111.4(4)
N2 C2 C1 122.6(4)
N3 C2 C1 125.8(4)
N3 C3 C8 106.6(4)
N3 C3 C4 132.0(5)
C8 C3 C4 121.5(5)
C5 C4 C3 115.9(6)
C5 C4 H4 122.1
C3 C4 H4 122.1
C4 C5 C6 122.8(5)
C4 C5 H5 118.6
C6 C5 H5 118.6
C7 C6 C5 121.5(6)
C7 C6 H6 119.3
C5 C6 H6 119.3
C6 C7 C8 118.2(5)
C6 C7 H7 120.9
C8 C7 H7 120.9
C3 C8 C7 119.9(4)
C3 C8 N2 108.0(4)
C7 C8 N2 131.9(4)
N1 C9 C10 107.1(3)
N1 C9 H9A 110.3
C10 C9 H9A 110.3
N1 C9 H9B 110.3
C10 C9 H9B 110.3
H9A C9 H9B 108.5
N4 C10 N5 112.6(3)
N4 C10 C9 120.3(3)
N5 C10 C9 127.1(3)
N4 C11 C12 131.4(3)
N4 C11 C16 108.8(3)
C12 C11 C16 119.8(4)
C13 C12 C11 117.5(4)
C13 C12 H12 121.3
C11 C12 H12 121.3
C12 C13 C14 122.0(4)
C12 C13 H13 119.0
C14 C13 H13 119.0
C15 C14 C13 121.2(4)
C15 C14 H14 119.4
C13 C14 H14 119.4
C14 C15 C16 117.7(4)
C14 C15 H15 121.2
C16 C15 H15 121.2
N5 C16 C15 133.1(3)
N5 C16 C11 105.0(3)
C15 C16 C11 121.9(4)
N1 C17 C18 108.9(3)
N1 C17 H17A 109.9
C18 C17 H17A 109.9
N1 C17 H17B 109.9
C18 C17 H17B 109.9
H17A C17 H17B 108.3
N6 C18 N7 112.7(4)
N6 C18 C17 121.9(3)
N7 C18 C17 125.3(4)
N7 C19 C20 132.5(5)
N7 C19 C24 106.3(4)
C20 C19 C24 121.2(5)
C21 C20 C19 116.9(6)
C21 C20 H20 121.6
C19 C20 H20 121.6
C20 C21 C22 122.5(5)
C20 C21 H21 118.8
C22 C21 H21 118.8
C21 C22 C23 122.9(6)
C21 C22 H22 118.6
C23 C22 H22 118.6
C24 C23 C22 114.5(5)
C24 C23 H23 122.7
C22 C23 H23 122.7
N6 C24 C23 129.9(4)
N6 C24 C19 108.1(4)
C23 C24 C19 122.0(4)
N8 C25 C26 107.6(3)
N8 C25 H25A 110.2
C26 C25 H25A 110.2
N8 C25 H25B 110.2
C26 C25 H25B 110.2
H25A C25 H25B 108.5
N9 C26 N10 113.6(3)
N9 C26 C25 120.7(3)
N10 C26 C25 125.7(3)
C28 C27 N10 132.2(3)
C28 C27 C32 121.9(3)
N10 C27 C32 105.8(3)
C27 C28 C29 117.2(3)
C27 C28 H28 121.4
C29 C28 H28 121.4
C28 C29 C30 120.8(4)
C28 C29 H29 119.6
C30 C29 H29 119.6
C31 C30 C29 122.0(3)
C31 C30 H30 119.0
C29 C30 H30 119.0
C30 C31 C32 117.6(3)
C30 C31 H31 121.2
C32 C31 H31 121.2
C31 C32 N9 130.7(3)
C31 C32 C27 120.5(3)
N9 C32 C27 108.7(3)
N8 C33 C34 109.4(3)
N8 C33 H33A 109.8
C34 C33 H33A 109.8
N8 C33 H33B 109.8
C34 C33 H33B 109.8
H33A C33 H33B 108.2
N11 C34 N12 112.3(3)
N11 C34 C33 122.4(3)
N12 C34 C33 125.2(3)
C36 C35 N12 131.9(4)
C36 C35 C40 121.7(4)
N12 C35 C40 106.4(3)
C35 C36 C37 118.0(4)
C35 C36 H36 121.0
C37 C36 H36 121.0
C36 C37 C38 120.2(4)
C36 C37 H37 119.9
C38 C37 H37 119.9
C39 C38 C37 122.2(4)
C39 C38 H38 118.9
C37 C38 H38 118.9
C38 C39 C40 117.1(4)
C38 C39 H39 121.5
C40 C39 H39 121.5
C39 C40 C35 120.8(4)
C39 C40 N11 131.5(3)
C35 C40 N11 107.7(3)
N8 C41 C42 106.8(3)
N8 C41 H41A 110.4
C42 C41 H41A 110.4
N8 C41 H41B 110.4
C42 C41 H41B 110.4
H41A C41 H41B 108.6
N13 C42 N14 113.1(3)
N13 C42 C41 120.7(3)
N14 C42 C41 126.2(3)
C44 C43 N14 132.8(4)
C44 C43 C48 122.3(4)
N14 C43 C48 104.9(4)
C45 C44 C43 117.1(5)
C45 C44 H44 121.4
C43 C44 H44 121.4
C44 C45 C46 122.5(5)
C44 C45 H45 118.8
C46 C45 H45 118.8
C45 C46 C47 121.7(5)
C45 C46 H46 119.2
C47 C46 H46 119.2
C46 C47 C48 116.7(4)
C46 C47 H47 121.6
C48 C47 H47 121.6
C47 C48 N13 131.5(4)
C47 C48 C43 119.7(4)
N13 C48 C43 108.8(3)
C50 C49 C51 117.7(3)
C50 C49 C54 119.8(3)
C51 C49 C54 122.5(3)
N15 C50 C49 123.1(3)
N15 C50 H50 118.4
C49 C50 H50 118.4
C52 C51 C49 120.0(3)
C52 C51 H51 120.0
C49 C51 H51 120.0
C53 C52 C51 118.7(3)
C53 C52 H52 120.7
C51 C52 H52 120.7
N15 C53 C52 122.2(3)
N15 C53 H53 118.9
C52 C53 H53 118.9
O2 C54 O1 126.0(3)
O2 C54 C49 119.6(3)
O1 C54 C49 114.4(3)
O4 Cl1 O6 107.1(5)
O4 Cl1 O5 107.1(5)
O6 Cl1 O5 110.1(4)
O4 Cl1 O3 110.5(4)
O6 Cl1 O3 112.4(3)
O5 Cl1 O3 109.5(3)
C9 N1 C17 109.3(3)
C9 N1 C1 112.7(3)
C17 N1 C1 111.8(3)
C9 N1 Cu2 105.5(2)
C17 N1 Cu2 108.1(2)
C1 N1 Cu2 109.3(2)
C2 N2 C8 106.9(3)
C2 N2 Cu2 113.5(3)
C8 N2 Cu2 138.7(3)
C2 N3 C3 106.9(4)
C2 N3 H3 126.5
C3 N3 H3 126.5
C10 N4 C11 105.6(3)
C10 N4 Cu2 113.3(3)
C11 N4 Cu2 141.1(2)
C10 N5 C16 107.9(3)
C10 N5 H5A 126.0
C16 N5 H5A 126.0
C18 N6 C24 105.7(3)
C18 N6 Cu2 111.1(3)
C24 N6 Cu2 143.1(3)
C18 N7 C19 107.2(4)
C18 N7 H7A 126.4
C19 N7 H7A 126.4
C41 N8 C25 111.3(3)
C41 N8 C33 113.0(3)
C25 N8 C33 111.1(3)
C41 N8 Cu1 106.0(2)
C25 N8 Cu1 106.81(19)
C33 N8 Cu1 108.4(2)
C26 N9 C32 105.0(3)
C26 N9 Cu1 109.3(2)
C32 N9 Cu1 145.5(2)
C26 N10 C27 106.8(3)
C26 N10 H10 126.6
C27 N10 H10 126.6
C34 N11 C40 106.4(3)
C34 N11 Cu1 112.5(2)
C40 N11 Cu1 141.2(2)
C34 N12 C35 107.2(3)
C34 N12 H12A 126.4
C35 N12 H12A 126.4
C42 N13 C48 105.3(3)
C42 N13 Cu1 111.9(2)
C48 N13 Cu1 142.5(2)
C42 N14 C43 107.9(3)
C42 N14 H14A 126.1
C43 N14 H14A 126.1
C50 N15 C53 118.3(3)
C50 N15 Cu1 121.7(2)
C53 N15 Cu1 119.2(2)
C54 O1 Cu2 121.2(2)
O8 Cl2 O10 113.6(6)
O8 Cl2 O9 112.5(6)
O10 Cl2 O9 111.3(6)
O8 Cl2 O7 108.1(6)
O10 Cl2 O7 107.7(6)
O9 Cl2 O7 102.9(6)
O9' Cl2' O7' 113.1(8)
O9' Cl2' O8' 109.7(8)
O7' Cl2' O8' 107.1(8)
O9' Cl2' O10' 109.0(8)
O7' Cl2' O10' 107.9(8)
O8' Cl2' O10' 110.0(8)
O13 Cl3 O12 118.8(12)
O13 Cl3 O14 107.8(11)
O12 Cl3 O14 104.1(11)
O13 Cl3 O11 108.4(11)
O12 Cl3 O11 111.0(11)
O14 Cl3 O11 106.0(11)
O14' Cl3' O12' 110.5(11)
O14' Cl3' O11' 107.4(11)
O12' Cl3' O11' 106.4(11)
O14' Cl3' O13' 113.5(11)
O12' Cl3' O13' 112.0(10)
O11' Cl3' O13' 106.6(10)
H15A O15 H15B 107.7
H16A O16 H16B 120.3
H17C O17 H17D 122.2
H17D O18 H18A 151.5
H17D O18 H18B 51.6
H18A O18 H18B 100.0
H19A O19 H19B 106.0
H19A O19 H20B 56.7
H19B O19 H20B 71.6
H19B O20 H20A 63.6
H19B O20 H20B 74.6
H20A O20 H20B 108.7

loop_
_geom_bond_atom_site_label_1
_geom_bond_atom_site_label_2
_geom_bond_distance
Cu1 N15 1.981(3)
Cu1 N13 2.009(3)
Cu1 N11 2.013(3)
Cu1 N8 2.114(3)
Cu1 N9 2.175(3)
Cu2 O1 1.931(2)
Cu2 N4 1.992(3)
Cu2 N2 1.998(3)
Cu2 N6 2.140(3)
Cu2 N1 2.147(3)
C1 C2 1.471(6)
C1 N1 1.492(6)
C1 H1A 0.9700
C1 H1B 0.9700
C2 N2 1.312(5)
C2 N3 1.360(5)
C3 N3 1.381(6)
C3 C8 1.383(6)
C3 C4 1.410(7)
C4 C5 1.364(9)
C4 H4 0.9300
C5 C6 1.365(9)
C5 H5 0.9300
C6 C7 1.360(7)
C6 H6 0.9300
C7 C8 1.389(6)
C7 H7 0.9300
C8 N2 1.390(5)
C9 N1 1.483(5)
C9 C10 1.492(6)
C9 H9A 0.9700
C9 H9B 0.9700
C10 N4 1.324(4)
C10 N5 1.329(5)
C11 N4 1.384(5)
C11 C12 1.401(5)
C11 C16 1.402(5)
C12 C13 1.383(6)
C12 H12 0.9300
C13 C14 1.388(6)
C13 H13 0.9300
C14 C15 1.372(6)
C14 H14 0.9300
C15 C16 1.388(6)
C15 H15 0.9300
C16 N5 1.383(5)
C17 N1 1.487(5)
C17 C18 1.490(6)
C17 H17A 0.9700
C17 H17B 0.9700
C18 N6 1.312(5)
C18 N7 1.348(5)
C19 N7 1.363(6)
C19 C20 1.393(7)
C19 C24 1.400(6)
C20 C21 1.354(10)
C20 H20 0.9300
C21 C22 1.368(10)
C21 H21 0.9300
C22 C23 1.406(7)
C22 H22 0.9300
C23 C24 1.393(6)
C23 H23 0.9300
C24 N6 1.391(5)
C25 N8 1.486(4)
C25 C26 1.501(5)
C25 H25A 0.9700
C25 H25B 0.9700
C26 N9 1.319(4)
C26 N10 1.343(4)
C27 C28 1.374(5)
C27 N10 1.385(4)
C27 C32 1.401(5)
C28 C29 1.378(5)
C28 H28 0.9300
C29 C30 1.397(6)
C29 H29 0.9300
C30 C31 1.368(5)
C30 H30 0.9300
C31 C32 1.379(5)
C31 H31 0.9300
C32 N9 1.398(4)
C33 N8 1.492(5)
C33 C34 1.494(5)
C33 H33A 0.9700
C33 H33B 0.9700
C34 N11 1.314(4)
C34 N12 1.343(5)
C35 C36 1.367(6)
C35 N12 1.383(5)
C35 C40 1.391(5)
C36 C37 1.375(7)
C36 H36 0.9300
C37 C38 1.396(7)
C37 H37 0.9300
C38 C39 1.369(6)
C38 H38 0.9300
C39 C40 1.383(5)
C39 H39 0.9300
C40 N11 1.402(4)
C41 N8 1.469(5)
C41 C42 1.493(5)
C41 H41A 0.9700
C41 H41B 0.9700
C42 N13 1.316(4)
C42 N14 1.332(5)
C43 C44 1.377(6)
C43 N14 1.388(6)
C43 C48 1.401(6)
C44 C45 1.340(8)
C44 H44 0.9300
C45 C46 1.380(8)
C45 H45 0.9300
C46 C47 1.384(6)
C46 H46 0.9300
C47 C48 1.394(6)
C47 H47 0.9300
C48 N13 1.398(5)
C49 C50 1.382(4)
C49 C51 1.386(5)
C49 C54 1.506(4)
C50 N15 1.334(4)
C50 H50 0.9300
C51 C52 1.377(5)
C51 H51 0.9300
C52 C53 1.376(5)
C52 H52 0.9300
C53 N15 1.351(4)
C53 H53 0.9300
C54 O2 1.240(4)
C54 O1 1.267(4)
Cl1 O4 1.360(6)
Cl1 O6 1.374(5)
Cl1 O5 1.374(4)
Cl1 O3 1.394(4)
N3 H3 0.8600
N5 H5A 0.8600
N7 H7A 0.8600
N10 H10 0.8600
N12 H12A 0.8600
N14 H14A 0.8600
Cl2 O8 1.349(6)
Cl2 O10 1.376(7)
Cl2 O9 1.396(6)
Cl2 O7 1.451(8)
Cl2' O9' 1.361(8)
Cl2' O7' 1.371(9)
Cl2' O8' 1.386(9)
Cl2' O10' 1.398(8)
Cl3 O13 1.363(9)
Cl3 O12 1.380(8)
Cl3 O14 1.396(9)
Cl3 O11 1.398(9)
Cl3' O14' 1.376(9)
Cl3' O12' 1.384(8)
Cl3' O11' 1.397(8)
Cl3' O13' 1.406(9)
O15 H15A 0.8199
O15 H15B 0.8201
O16 H16A 0.8201
O16 H16B 0.8200
O17 H17C 0.8200
O17 H17D 0.8200
O18 H18A 0.8200
O18 H18B 0.8201
O19 H19A 0.8200
O19 H19B 0.8199
O20 H20A 0.8200
O20 H20B 0.8201

loop_
_geom_hbond_atom_site_label_D
_geom_hbond_atom_site_label_H
_geom_hbond_atom_site_label_A
_geom_hbond_distance_DH
_geom_hbond_distance_HA
_geom_hbond_distance_DA
_geom_hbond_angle_DHA
_geom_hbond_site_symmetry_A
N3 H3 O16 0.86 2.04 2.799(7) 147.3 1_556
N5 H5A O15 0.86 1.94 2.780(4) 166.3 .
N7 H7A O17 0.86 2.01 2.836(8) 161.4 2_666
N10 H10 O2 0.86 1.98 2.840(4) 174.6 2_776
N12 H12A O9 0.86 2.21 3.002(9) 153.3 1_664
N14 H14A O20 0.86 1.88 2.720(10) 163.8 2_676
O15 H15A O8 0.82 2.35 2.961(9) 132.3 .
O15 H15B O3 0.82 2.19 2.898(5) 143.9 2_766
O16 H16A O9 0.82 2.16 2.951(12) 162.3 2_666
O16 H16B O12 0.82 2.25 2.850(16) 130.7 .
O17 H17D O4 0.82 2.04 2.844(10) 167.4 .
O20 H20A O6 0.82 1.95 2.769(13) 175.4 2_666
C1 H1A O12 0.97 2.46 3.255(16) 138.9 1_556
C9 H9A O8 0.97 2.57 3.441(8) 149.6 .
C15 H15 O2 0.93 2.54 3.454(5) 166.2 2_766
C33 H33B O14 0.97 2.58 3.538(16) 169.3 1_665
C53 H53 O5 0.93 2.52 3.400(6) 157.2 2_775

loop_
_geom_torsion_atom_site_label_1
_geom_torsion_atom_site_label_2
_geom_torsion_atom_site_label_3
_geom_torsion_atom_site_label_4
_geom_torsion
N1 C1 C2 N2 20.4(6)
N1 C1 C2 N3 -165.6(4)
N3 C3 C4 C5 -175.3(5)
C8 C3 C4 C5 4.3(7)
C3 C4 C5 C6 0.5(8)
C4 C5 C6 C7 -3.7(9)
C5 C6 C7 C8 1.9(8)
N3 C3 C8 C7 173.6(4)
C4 C3 C8 C7 -6.1(7)
N3 C3 C8 N2 -2.1(5)
C4 C3 C8 N2 178.1(4)
C6 C7 C8 C3 2.9(7)
C6 C7 C8 N2 177.5(4)
N1 C9 C10 N4 26.6(4)
N1 C9 C10 N5 -154.1(3)
N4 C11 C12 C13 -179.2(3)
C16 C11 C12 C13 -0.2(5)
C11 C12 C13 C14 0.4(6)
C12 C13 C14 C15 -0.5(6)
C13 C14 C15 C16 0.4(6)
C14 C15 C16 N5 179.2(4)
C14 C15 C16 C11 -0.2(5)
N4 C11 C16 N5 -0.2(4)
C12 C11 C16 N5 -179.4(3)
N4 C11 C16 C15 179.4(3)
C12 C11 C16 C15 0.2(5)
N1 C17 C18 N6 27.9(6)
N1 C17 C18 N7 -154.2(4)
N7 C19 C20 C21 177.9(6)
C24 C19 C20 C21 0.2(8)
C19 C20 C21 C22 -0.8(10)
C20 C21 C22 C23 1.8(10)
C21 C22 C23 C24 -2.0(8)
C22 C23 C24 N6 -178.4(5)
C22 C23 C24 C19 1.4(7)
N7 C19 C24 N6 1.0(5)
C20 C19 C24 N6 179.2(5)
N7 C19 C24 C23 -178.8(4)
C20 C19 C24 C23 -0.6(7)
N8 C25 C26 N9 -22.6(5)
N8 C25 C26 N10 154.1(3)
N10 C27 C28 C29 -174.2(4)
C32 C27 C28 C29 2.1(6)
C27 C28 C29 C30 -0.9(6)
C28 C29 C30 C31 -0.4(6)
C29 C30 C31 C32 0.5(6)
C30 C31 C32 N9 176.6(4)
C30 C31 C32 C27 0.8(5)
C28 C27 C32 C31 -2.1(6)
N10 C27 C32 C31 175.1(3)
C28 C27 C32 N9 -178.8(3)
N10 C27 C32 N9 -1.6(4)
N8 C33 C34 N11 -18.5(5)
N8 C33 C34 N12 165.5(3)
N12 C35 C36 C37 179.0(5)
C40 C35 C36 C37 0.4(7)
C35 C36 C37 C38 -1.6(8)
C36 C37 C38 C39 1.6(8)
C37 C38 C39 C40 -0.4(6)
C38 C39 C40 C35 -0.8(5)
C38 C39 C40 N11 -177.7(4)
C36 C35 C40 C39 0.8(6)
N12 C35 C40 C39 -178.1(3)
C36 C35 C40 N11 178.4(4)
N12 C35 C40 N11 -0.5(4)
N8 C41 C42 N13 -25.7(5)
N8 C41 C42 N14 156.3(4)
N14 C43 C44 C45 -178.5(5)
C48 C43 C44 C45 0.3(7)
C43 C44 C45 C46 -0.4(8)
C44 C45 C46 C47 0.4(9)
C45 C46 C47 C48 -0.3(7)
C46 C47 C48 N13 178.9(4)
C46 C47 C48 C43 0.2(6)
C44 C43 C48 C47 -0.2(6)
N14 C43 C48 C47 178.9(3)
C44 C43 C48 N13 -179.2(4)
N14 C43 C48 N13 -0.1(4)
C51 C49 C50 N15 1.5(5)
C54 C49 C50 N15 -177.9(3)
C50 C49 C51 C52 -0.5(6)
C54 C49 C51 C52 178.9(3)
C49 C51 C52 C53 -0.6(6)
C51 C52 C53 N15 0.8(6)
C50 C49 C54 O2 -1.7(5)
C51 C49 C54 O2 178.8(3)
C50 C49 C54 O1 178.0(3)
C51 C49 C54 O1 -1.5(5)
C10 C9 N1 C17 79.3(4)
C10 C9 N1 C1 -155.8(3)
C10 C9 N1 Cu2 -36.7(3)
C18 C17 N1 C9 -148.1(3)
C18 C17 N1 C1 86.5(4)
C18 C17 N1 Cu2 -33.8(4)
C2 C1 N1 C9 103.6(4)
C2 C1 N1 C17 -132.9(4)
C2 C1 N1 Cu2 -13.3(4)
N4 Cu2 N1 C9 30.7(2)
N2 Cu2 N1 C9 -116.3(3)
N6 Cu2 N1 C9 141.9(3)
N4 Cu2 N1 C17 -86.1(3)
N2 Cu2 N1 C17 126.9(3)
N6 Cu2 N1 C17 25.1(3)
N4 Cu2 N1 C1 152.0(3)
N2 Cu2 N1 C1 5.0(3)
N6 Cu2 N1 C1 -96.8(3)
N3 C2 N2 C8 -2.4(5)
C1 C2 N2 C8 172.3(4)
N3 C2 N2 Cu2 168.8(3)
C1 C2 N2 Cu2 -16.5(5)
C3 C8 N2 C2 2.8(5)
C7 C8 N2 C2 -172.3(5)
C3 C8 N2 Cu2 -165.0(3)
C7 C8 N2 Cu2 20.0(7)
O1 Cu2 N2 C2 -171.5(3)
N4 Cu2 N2 C2 -57.5(4)
N6 Cu2 N2 C2 83.5(3)
N1 Cu2 N2 C2 5.4(3)
O1 Cu2 N2 C8 -4.2(4)
N4 Cu2 N2 C8 109.7(4)
N6 Cu2 N2 C8 -109.3(4)
N1 Cu2 N2 C8 172.6(4)
N2 C2 N3 C3 1.1(5)
C1 C2 N3 C3 -173.4(4)
C8 C3 N3 C2 0.7(5)
C4 C3 N3 C2 -179.6(5)
N5 C10 N4 C11 -0.8(4)
C9 C10 N4 C11 178.6(3)
N5 C10 N4 Cu2 -179.2(2)
C9 C10 N4 Cu2 0.2(4)
C12 C11 N4 C10 179.7(4)
C16 C11 N4 C10 0.6(4)
C12 C11 N4 Cu2 -2.7(6)
C16 C11 N4 Cu2 178.2(3)
O1 Cu2 N4 C10 160.6(2)
N2 Cu2 N4 C10 45.7(3)
N6 Cu2 N4 C10 -93.4(2)
N1 Cu2 N4 C10 -17.7(2)
O1 Cu2 N4 C11 -16.8(4)
N2 Cu2 N4 C11 -131.7(3)
N6 Cu2 N4 C11 89.2(4)
N1 Cu2 N4 C11 164.9(4)
N4 C10 N5 C16 0.7(4)
C9 C10 N5 C16 -178.6(3)
C15 C16 N5 C10 -179.8(4)
C11 C16 N5 C10 -0.3(4)
N7 C18 N6 C24 -0.8(5)
C17 C18 N6 C24 177.3(4)
N7 C18 N6 Cu2 175.9(3)
C17 C18 N6 Cu2 -6.0(5)
C23 C24 N6 C18 179.6(5)
C19 C24 N6 C18 -0.1(5)
C23 C24 N6 Cu2 4.8(8)
C19 C24 N6 Cu2 -175.0(4)
O1 Cu2 N6 C18 166.5(3)
N4 Cu2 N6 C18 65.0(3)
N2 Cu2 N6 C18 -91.3(3)
N1 Cu2 N6 C18 -11.2(3)
O1 Cu2 N6 C24 -18.9(5)
N4 Cu2 N6 C24 -120.4(5)
N2 Cu2 N6 C24 83.3(5)
N1 Cu2 N6 C24 163.4(5)
N6 C18 N7 C19 1.4(5)
C17 C18 N7 C19 -176.6(4)
C20 C19 N7 C18 -179.4(6)
C24 C19 N7 C18 -1.4(5)
C42 C41 N8 C25 -78.0(3)
C42 C41 N8 C33 156.3(3)
C42 C41 N8 Cu1 37.8(3)
C26 C25 N8 C41 157.4(3)
C26 C25 N8 C33 -75.8(3)
C26 C25 N8 Cu1 42.2(3)
C34 C33 N8 C41 -95.4(3)
C34 C33 N8 C25 138.8(3)
C34 C33 N8 Cu1 21.7(3)
N13 Cu1 N8 C41 -32.4(2)
N11 Cu1 N8 C41 105.0(2)
N9 Cu1 N8 C41 -155.8(2)
N13 Cu1 N8 C25 86.3(2)
N11 Cu1 N8 C25 -136.3(2)
N9 Cu1 N8 C25 -37.1(2)
N13 Cu1 N8 C33 -153.9(2)
N11 Cu1 N8 C33 -16.5(2)
N9 Cu1 N8 C33 82.7(2)
N10 C26 N9 C32 -1.7(4)
C25 C26 N9 C32 175.4(3)
N10 C26 N9 Cu1 174.1(2)
C25 C26 N9 Cu1 -8.8(4)
C31 C32 N9 C26 -174.2(4)
C27 C32 N9 C26 2.0(4)
C31 C32 N9 Cu1 12.8(7)
C27 C32 N9 Cu1 -171.0(3)
N15 Cu1 N9 C26 -148.6(2)
N13 Cu1 N9 C26 -45.5(3)
N11 Cu1 N9 C26 106.9(2)
N8 Cu1 N9 C26 25.7(2)
N15 Cu1 N9 C32 24.2(4)
N13 Cu1 N9 C32 127.3(4)
N11 Cu1 N9 C32 -80.2(4)
N8 Cu1 N9 C32 -161.4(4)
N9 C26 N10 C27 0.7(4)
C25 C26 N10 C27 -176.2(3)
C28 C27 N10 C26 177.4(4)
C32 C27 N10 C26 0.6(4)
N12 C34 N11 C40 0.7(4)
C33 C34 N11 C40 -175.8(3)
N12 C34 N11 Cu1 -179.2(2)
C33 C34 N11 Cu1 4.3(4)
C39 C40 N11 C34 177.2(4)
C35 C40 N11 C34 -0.1(4)
C39 C40 N11 Cu1 -3.0(6)
C35 C40 N11 Cu1 179.8(3)
N15 Cu1 N11 C34 -175.8(2)
N13 Cu1 N11 C34 76.6(3)
N8 Cu1 N11 C34 7.3(2)
N9 Cu1 N11 C34 -69.1(3)
N15 Cu1 N11 C40 4.4(4)
N13 Cu1 N11 C40 -103.2(4)
N8 Cu1 N11 C40 -172.5(4)
N9 Cu1 N11 C40 111.1(4)
N11 C34 N12 C35 -1.0(4)
C33 C34 N12 C35 175.3(4)
C36 C35 N12 C34 -177.8(5)
C40 C35 N12 C34 0.9(4)
N14 C42 N13 C48 0.6(4)
C41 C42 N13 C48 -177.7(3)
N14 C42 N13 Cu1 176.1(3)
C41 C42 N13 Cu1 -2.2(4)
C47 C48 N13 C42 -179.1(4)
C43 C48 N13 C42 -0.3(4)
C47 C48 N13 Cu1 7.8(7)
C43 C48 N13 Cu1 -173.4(3)
N15 Cu1 N13 C42 -161.7(2)
N11 Cu1 N13 C42 -50.9(3)
N8 Cu1 N13 C42 19.5(2)
N9 Cu1 N13 C42 89.1(3)
N15 Cu1 N13 C48 11.1(4)
N11 Cu1 N13 C48 122.0(4)
N8 Cu1 N13 C48 -167.7(4)
N9 Cu1 N13 C48 -98.0(4)
N13 C42 N14 C43 -0.7(5)
C41 C42 N14 C43 177.5(4)
C44 C43 N14 C42 179.5(5)
C48 C43 N14 C42 0.5(4)
C49 C50 N15 C53 -1.4(5)
C49 C50 N15 Cu1 168.0(3)
C52 C53 N15 C50 0.2(6)
C52 C53 N15 Cu1 -169.5(3)
N13 Cu1 N15 C50 -105.8(3)
N11 Cu1 N15 C50 117.1(3)
N9 Cu1 N15 C50 16.1(3)
N13 Cu1 N15 C53 63.4(3)
N11 Cu1 N15 C53 -73.6(3)
N9 Cu1 N15 C53 -174.7(3)
O2 C54 O1 Cu2 -0.3(5)
C49 C54 O1 Cu2 -180.0(2)
N4 Cu2 O1 C54 -82.6(3)
N2 Cu2 O1 C54 63.7(3)
N6 Cu2 O1 C54 166.4(3)
